data_2009159
loop_
_publ_author_name
' Ishida, Hiroyuki '
' Kashino, Setsuo '

_publ_section_title
;
 1:1 Complexes of chloranilic acid with pyrazine and morpholine: one-
 and two-dimensional hydrogen-bond networks
;
_journal_issue 11
_journal_name_full 'Acta Crystallographica Section C'
_journal_page_first 1923
_journal_page_last 1926
_journal_paper_doi 10.1107/S0108270199009841
_journal_volume 55
_journal_year 1999
_chemical_formula_moiety 'C4 H4 N2, C6 H2 Cl2 O4'
_chemical_formula_sum 'C10 H6 Cl2 N2 O4'
_chemical_formula_weight 289.07
_space_group_IT_number 12
_symmetry_cell_setting monoclinic
_symmetry_space_group_name_Hall '-C 2y'
_symmetry_space_group_name_H-M 'C 1 2/m 1'
_cell_angle_alpha 90
_cell_angle_beta 101.60(3)
_cell_angle_gamma 90
_cell_formula_units_Z 2
_cell_length_a 8.296(5)
_cell_length_b 6.654(2)
_cell_length_c 10.993(2)
_cell_measurement_reflns_used 25
_cell_measurement_temperature 297
_cell_measurement_theta_max 11.8
_cell_measurement_theta_min 9.0
_cell_volume 594.4(4)
_computing_cell_refinement 'MSC/AFC Diffractometer Control Software'
_computing_data_collection
;MSC/AFC Diffractometer Control Software (Molecular Structure Corporation,
 1990)
;
_computing_data_reduction 'TEXSAN (Molecular Structure Corporation, 1997)'
_computing_publication_material TEXSAN
_computing_structure_refinement TEXSAN
_computing_structure_solution
;
 PATTY in DIRDIF92 (Beurskens et al., 1992)
;
_diffrn_ambient_temperature 296
_diffrn_measurement_device 'Rigaku AFC5R'
_diffrn_measurement_method \w-2\q
_diffrn_radiation_monochromator graphite
_diffrn_radiation_source 'Rigaku rotating anode'
_diffrn_radiation_type 'Mo K\a'
_diffrn_radiation_wavelength 0.71073
_diffrn_reflns_av_R_equivalents 0.0141
_diffrn_reflns_av_sigmaI/netI 0.020
_diffrn_reflns_limit_h_max 10
_diffrn_reflns_limit_h_min -2
_diffrn_reflns_limit_k_max 8
_diffrn_reflns_limit_k_min 0
_diffrn_reflns_limit_l_max 14
_diffrn_reflns_limit_l_min -14
_diffrn_reflns_number 995
_diffrn_reflns_reduction_process 'Lp corrections applied'
_diffrn_reflns_theta_max 27.48
_diffrn_reflns_theta_min 1.89
_diffrn_standards_decay_% 0.27
_diffrn_standards_interval_count 97
_diffrn_standards_number 3
_exptl_absorpt_coefficient_mu 0.552
_exptl_absorpt_correction_T_max 0.847
_exptl_absorpt_correction_T_min 0.819
_exptl_absorpt_correction_type '\y scans'
_exptl_absorpt_process_details '(North et al., 1968)'
_exptl_crystal_colour brown
_exptl_crystal_density_diffrn 1.615
_exptl_crystal_density_meas ?
_exptl_crystal_description prismatic
_exptl_crystal_F_000 292.00
_exptl_crystal_size_max 0.45
_exptl_crystal_size_mid 0.30
_exptl_crystal_size_min 0.30
_refine_diff_density_max 0.00
_refine_diff_density_min -0.23
_refine_ls_extinction_coef 1.4(4)\\times10^-6^
_refine_ls_extinction_method 'Zachariasen (1967)'
_refine_ls_goodness_of_fit_all 1.76
_refine_ls_goodness_of_fit_ref 1.76
_refine_ls_hydrogen_treatment refall
_refine_ls_matrix_type full
_refine_ls_number_constraints 0
_refine_ls_number_parameters 60
_refine_ls_number_reflns 739
_refine_ls_number_restraints 0
_refine_ls_R_factor_all 0.039
_refine_ls_R_factor_gt 0.037
_refine_ls_shift/su_max 0.0001
_refine_ls_shift/su_mean 0.0001
_refine_ls_structure_factor_coef Fsqd
_refine_ls_weighting_details 'w = 1/[\s^2^(Fo) + 0.00022|Fo|^2^]'
_refine_ls_weighting_scheme sigma
_refine_ls_wR_factor_all 0.087
_refine_ls_wR_factor_ref 0.084
_reflns_number_gt 625
_reflns_number_total 741
_reflns_threshold_expression I>2.00\s(I)
_cod_data_source_file ob1016.cif
_cod_data_source_block 1
_cod_depositor_comments
;
The following automatic conversions were performed:

'_exptl_crystal_density_meas' value 'not measured' was changed to '?'
- the value is perceived as not measured.

Automatic conversion script
Id: cif_fix_values 3008 2015-01-20 13:52:24Z robertas 
;
_cod_original_cell_volume 594.3(3)
_cod_original_sg_symbol_H-M 'C 2/m'
_cod_original_formula_sum 'C10 H6 Cl2 N2 O4 '
_cod_database_code 2009159

loop_
_symmetry_equiv_pos_as_xyz
'  +x,  +y,  +z'
'  +x,  -y,  +z'
'  -x,  -y,  -z'
'  -x,  +y,  -z'
'1/2+x,1/2+y,  +z'
'1/2+x,1/2-y,  +z'
'1/2-x,1/2-y,  -z'
'1/2-x,1/2+y,  -z'

loop_
_atom_site_label
_atom_site_fract_x
_atom_site_fract_y
_atom_site_fract_z
_atom_site_U_iso_or_equiv
_atom_site_adp_type
_atom_site_calc_flag
_atom_site_calc_attached_atom
_atom_site_refinement_flags
_atom_site_occupancy
Cl .28789(6) .5000 -.14924(4) .0533(2) Uani d ? S 1.000
O1 -.0732(2) .5000 -.24560(10) .0577(4) Uani d ? S 1.000
O2 .3223(2) .5000 .12350(10) .0537(4) Uani d ? S 1.000
N .4337(2) .5000 .37370(10) .0643(6) Uani d ? S 1.000
C1 -.0337(2) .5000 -.13260(10) .0395(4) Uani d ? S 1.000
C2 .1340(2) .5000 -.06490(10) .0383(4) Uani d ? S 1.000
C3 .1703(2) .5000 .06030(10) .0395(4) Uani d ? S 1.000
C4 .4660(4) .6621(4) .4370(2) .1234(9) Uani d ? . 1.000
H1 .320(3) .5000 .197(2) .081(8) Uiso d ? S 1.000
H2 .431(3) .795(5) .392(2) .150(10) Uiso d ? . 1.000

loop_
_atom_site_aniso_label
_atom_site_aniso_U_11
_atom_site_aniso_U_22
_atom_site_aniso_U_33
_atom_site_aniso_U_12
_atom_site_aniso_U_13
_atom_site_aniso_U_23
Cl .0504(3) .0682(3) .0471(3) .0000 .0237(2) .0000
O1 .0578(8) .0890(10) .0259(6) .0000 .0073(5) .0000
O2 .0413(7) .0830(10) .0354(7) .0000 .0035(5) .0000
N .0650(10) .0900(10) .0328(8) .0000 -.0021(8) .0000
C1 .0469(9) .0428(9) .0298(8) .0000 .0098(7) .0000
C2 .0413(9) .0440(10) .0319(8) .0000 .0129(7) .0000
C3 .0380(8) .0460(10) .0344(8) .0000 .0066(7) .0000
C4 .224(3) .0810(10) .0464(9) .008(2) -.0170(10) .0100(10)

loop_
_atom_type_symbol
_atom_type_scat_dispersion_real
_atom_type_scat_dispersion_imag
_atom_type_scat_source
C 0.002 0.002
;International Tables for Crystallography
(1992, Vol. C, Table 6.1.1.2)
;
H 0.000 0.000
;International Tables for Crystallography
(1992, Vol. C, Table 6.1.1.2)
;
N 0.004 0.003
;International Tables for Crystallography
(1992, Vol. C, Table 6.1.1.2)
;
O 0.008 0.006
;International Tables for Crystallography
(1992, Vol. C, Table 6.1.1.2)
;
Cl 0.132 0.159
;International Tables for Crystallography
(Vol. C)
;

loop_
_geom_angle_atom_site_label_1
_geom_angle_atom_site_label_2
_geom_angle_atom_site_label_3
_geom_angle_site_symmetry_1
_geom_angle_site_symmetry_2
_geom_angle_site_symmetry_3
_geom_angle
_geom_angle_publ_flag
C3 O2 H1 . . . 108(2) no
O1 C1 C2 . . . 124.1(2) no
O1 C1 C3 . . 3_565 117.4(2) no
C2 C1 C3 . . 3_565 118.6(2) no
Cl C2 C1 . . . 117.8(2) no
Cl C2 C3 . . . 120.8(2) no
C1 C2 C3 . . . 121.4(2) no
O2 C3 C1 . . 3_565 117.7(2) no
O2 C3 C2 . . . 122.3(2) no
C1 C3 C2 . 3_565 3_565 120.0(2) no
C4 N C4 . . 2_565 114.6(3) yes
N C4 C4 . . 4_656 122.70(10) yes
N C4 H2 . . . 117(2) no
C4 C4 H2 4_656 . . 120(2) no

loop_
_geom_bond_atom_site_label_1
_geom_bond_atom_site_label_2
_geom_bond_site_symmetry_1
_geom_bond_site_symmetry_2
_geom_bond_distance
_geom_bond_publ_flag
Cl C2 . . 1.722(2) yes
O1 C1 . . 1.220(2) yes
O2 C3 . . 1.312(3) yes
O2 H1 . . .81(3) no
N C4 . . 1.282(3) yes
C1 C2 . . 1.440(3) yes
C1 C3 . 3_565 1.508(3) yes
C2 C3 . . 1.349(3) yes
C4 C4 . 4_656 1.387(5) yes
C4 H2 . . 1.03(4) no

loop_
_geom_contact_atom_site_label_1
_geom_contact_atom_site_label_2
_geom_contact_distance
_geom_contact_site_symmetry_2
_geom_contact_publ_flag
O1 N 3.038(3) 3_565 no
O2 N 2.719(3) . no

loop_
_geom_hbond_atom_site_label_D
_geom_hbond_atom_site_label_H
_geom_hbond_atom_site_label_A
_geom_hbond_site_symmetry_A
_geom_hbond_distance_DH
_geom_hbond_distance_HA
_geom_hbond_distance_DA
_geom_hbond_angle_DHA
_geom_hbond_publ_flag
O2 H1 N . 0.81(3) 1.98(3) 2.719(3) 151(3) yes
O2 H1 O1 3_565 0.81(3) 2.21(3) 2.681(3) 117(3) yes
C4 H2 O1 . 1.03(4) 2.57(3) 3.320(4) 129.0(10) yes

loop_
_geom_torsion_atom_site_label_1
_geom_torsion_atom_site_label_2
_geom_torsion_atom_site_label_3
_geom_torsion_atom_site_label_4
_geom_torsion_site_symmetry_3
_geom_torsion_site_symmetry_4
_geom_torsion
_geom_torsion_publ_flag
Cl C2 C1 O1 . . 0.00000(10) no
Cl C2 C1 C3 . 3_565 180.0000(2) no
Cl C2 C3 O2 . . 0.0000(2) no
O1 C1 C2 C3 . . 180.0000(3) no
O1 C1 C3 O2 3_565 3_565 0.00000(10) no
O2 C3 C2 C1 . . 180.00000(10) no
N C4 C4 N 4_656 3_666 -2.0(10) no
